data_4128291
loop_
_publ_author_name
'Neate, Peter G. N.'
'Greenhalgh, Mark D.'
'Brennessel, William W.'
'Thomas, Stephen P.'
'Neidig, Michael L.'

_publ_section_title
;
 Mechanism of the Bis(imino)pyridine-Iron-Catalyzed Hydromagnesiation of
 Styrene Derivatives.
;
_journal_issue 25
_journal_name_full 'Journal of the American Chemical Society'
_journal_page_first 10099
_journal_page_last 10108
_journal_paper_doi 10.1021/jacs.9b04869
_journal_volume 141
_journal_year 2019
_chemical_formula_moiety 'C41 H52 Fe N5, C20 H40 Br0.60 Cl0.40 Mg O5'
_chemical_formula_sum 'C61 H92 Br0.6 Cl0.4 Fe Mg N5 O5'
_chemical_formula_weight 1117.79
_chemical_name_common neipn21
_space_group_crystal_system orthorhombic
_space_group_IT_number 29
_space_group_name_Hall 'P 2c -2ac'
_space_group_name_H-M_alt 'P c a 21'
_symmetry_space_group_name_Hall 'P 2c -2ac'
_symmetry_space_group_name_H-M 'P c a 21'
_atom_sites_solution_hydrogens geom
_atom_sites_solution_primary dual
_atom_sites_solution_secondary difmap
_audit_creation_method SHELXL-2018/3
_cell_angle_alpha 90
_cell_angle_beta 90
_cell_angle_gamma 90
_cell_formula_units_Z 4
_cell_length_a 22.6754(5)
_cell_length_b 12.3150(7)
_cell_length_c 24.0776(7)
_cell_measurement_reflns_used 7618
_cell_measurement_temperature 99.99(10)
_cell_measurement_theta_max 71.35
_cell_measurement_theta_min 4.30
_cell_volume 6723.6(5)
_computing_cell_refinement 'CrysAlisPro 1.171.39.46 (Rigaku OD, 2018)'
_computing_data_collection 'CrysAlisPro 1.171.39.46 (Rigaku OD, 2018)'
_computing_data_reduction 'CrysAlisPro 1.171.39.46 (Rigaku OD, 2018)'
_computing_molecular_graphics 'SHELXTL (Sheldrick, 2008)'
_computing_publication_material 'SHELXTL (Sheldrick, 2008)'
_computing_structure_refinement 'SHELXL-2018/3 (Sheldrick, 2015b)'
_computing_structure_solution 'SHELXT-2018/2 (Sheldrick, 2015a)'
_diffrn_ambient_environment N~2~
_diffrn_ambient_temperature 99.99(10)
_diffrn_detector 'CCD plate'
_diffrn_detector_type HyPix
_diffrn_measured_fraction_theta_full 0.999
_diffrn_measured_fraction_theta_max 0.957
_diffrn_measurement_details
;
List of Runs (angles in degrees, time in seconds):

  # Type    Start    End  Width  t~exp~   \w     \q     \k     \f   Frames
--------------------------------------------------------------------------
  1  \w    -50.00  20.00   0.50   17.89    --  -49.37  19.00-150.00  140
  2  \w    -74.00 -24.00   0.50   71.56    --  -84.25 138.00  -7.00  100
  3  \w    -97.00 -59.00   0.50   17.89    --  -49.37 138.00  -7.00   76
  4  \w    -38.00 -13.00   0.50   71.56    --  -84.25  15.00  60.00   50
  5  \w   -119.00 -31.00   0.50   17.89    --  -49.37 -77.00 120.00  176
  6  \w   -120.00 -63.00   0.50   17.89    --  -49.37-138.00 -69.00  114
  7  \w     46.00  71.00   0.50   17.89    --   49.37-138.00 -69.00   50
  8  \w     61.00  86.00   0.50   71.56    --  105.75-138.00 -69.00   50
  9  \w     58.00 108.00   0.50   71.56    --  105.75 -94.00-180.00  100
 10  \w     34.00  67.00   0.50   71.56    --  105.75 -30.00 -90.00   66
 11  \w     34.00  71.00   0.50   71.56    --  105.75 -30.00 -60.00   74
 12  \w     35.00  72.00   0.50   71.56    --  105.75 -30.00-150.00   74
 13  \w     41.00  72.00   0.50   71.56    --  105.75 -30.00  60.00   62
 14  \w     45.00  77.00   0.50   71.56    --  105.75 -45.00  90.00   64
 15  \w     35.00 108.00   0.50   71.56    --  105.75 -94.00  90.00  146
 16  \w     78.00 122.00   0.50   71.56    --  105.75-131.00 105.00   88
 17  \w    107.00 132.00   0.50   71.56    --  105.75 138.00  -7.00   50
 18  \w    110.00 135.00   0.50   71.56    --  105.75 131.00 176.00   50
;
_diffrn_measurement_device 'four-circle diffractometer'
_diffrn_measurement_device_type 'XtaLAB Synergy, Dualflex, HyPix'
_diffrn_measurement_method '\w scans'
_diffrn_orient_matrix_type 'CrysAlisPro convention (1999,Acta A55,543-557)'
_diffrn_orient_matrix_UB_11 0.0051782000
_diffrn_orient_matrix_UB_12 -0.0779601000
_diffrn_orient_matrix_UB_13 -0.0499185000
_diffrn_orient_matrix_UB_21 0.0036683000
_diffrn_orient_matrix_UB_22 -0.0975091000
_diffrn_orient_matrix_UB_23 0.0399611000
_diffrn_orient_matrix_UB_31 -0.0675449000
_diffrn_orient_matrix_UB_32 -0.0108310000
_diffrn_orient_matrix_UB_33 -0.0017078000
_diffrn_radiation_monochromator mirror
_diffrn_radiation_probe x-ray
_diffrn_radiation_type CuK\a
_diffrn_radiation_wavelength 1.54184
_diffrn_reflns_av_R_equivalents 0.0533
_diffrn_reflns_av_unetI/netI 0.0473
_diffrn_reflns_Laue_measured_fraction_full 0.999
_diffrn_reflns_Laue_measured_fraction_max 0.957
_diffrn_reflns_limit_h_max 21
_diffrn_reflns_limit_h_min -28
_diffrn_reflns_limit_k_max 15
_diffrn_reflns_limit_k_min -15
_diffrn_reflns_limit_l_max 28
_diffrn_reflns_limit_l_min -29
_diffrn_reflns_number 33365
_diffrn_reflns_point_group_measured_fraction_full 0.911
_diffrn_reflns_point_group_measured_fraction_max 0.851
_diffrn_reflns_theta_full 67.684
_diffrn_reflns_theta_max 78.434
_diffrn_reflns_theta_min 3.589
_diffrn_source 'micro-focus sealed X-ray tube'
_diffrn_source_type 'PhotonJet (Cu) X-ray Source'
_exptl_absorpt_coefficient_mu 2.804
_exptl_absorpt_correction_T_max 1.0000
_exptl_absorpt_correction_T_min 0.5791
_exptl_absorpt_correction_type multi-scan
_exptl_absorpt_process_details
;
CrysAlisPro 1.171.39.46 (Rigaku Oxford Diffraction, 2018)
Empirical absorption correction using spherical harmonics,
 implemented in SCALE3 ABSPACK scaling algorithm.
;
_exptl_crystal_colour 'dark red'
_exptl_crystal_density_diffrn 1.104
_exptl_crystal_description plate
_exptl_crystal_F_000 2395
_exptl_crystal_size_max 0.354
_exptl_crystal_size_mid 0.163
_exptl_crystal_size_min 0.077
_refine_diff_density_max 1.239
_refine_diff_density_min -0.928
_refine_diff_density_rms 0.070
_refine_ls_abs_structure_details
;
 Refined as an inversion twin.
;
_refine_ls_abs_structure_Flack 0.112(9)
_refine_ls_extinction_coef 0.00052(13)
_refine_ls_extinction_expression Fc^*^=kFc[1+0.001xFc^2^\l^3^/sin(2\q)]^-1/4^
_refine_ls_extinction_method 'SHELXL-2018/3 (Sheldrick 2018)'
_refine_ls_goodness_of_fit_ref 1.052
_refine_ls_hydrogen_treatment constr
_refine_ls_matrix_type full
_refine_ls_number_parameters 757
_refine_ls_number_reflns 12301
_refine_ls_number_restraints 131
_refine_ls_restrained_S_all 1.047
_refine_ls_R_factor_all 0.1008
_refine_ls_R_factor_gt 0.0753
_refine_ls_shift/su_max 0.001
_refine_ls_shift/su_mean 0.000
_refine_ls_structure_factor_coef Fsqd
_refine_ls_weighting_details 'w=1/[\s^2^(Fo^2^)+(0.1413P)^2^+2.3856P] where P=(Fo^2^+2Fc^2^)/3'
_refine_ls_weighting_scheme calc
_refine_ls_wR_factor_gt 0.2054
_refine_ls_wR_factor_ref 0.2282
_reflns_Friedel_coverage 0.735
_reflns_Friedel_fraction_full 0.819
_reflns_Friedel_fraction_max 0.739
_reflns_number_gt 8676
_reflns_number_total 12301
_reflns_threshold_expression 'I > 2\s(I)'
_cod_data_source_file ja9b04869_si_003.cif
_cod_data_source_block neipn21
_cod_original_formula_sum 'C61 H92 Br0.60 Cl0.40 Fe Mg N5 O5'
_cod_database_code 4128291
_shelx_shelxl_version_number 2018/3
_shelx_space_group_comment
;
The symmetry employed for this shelxl refinement is uniquely defined
by the following loop, which should always be used as a source of
symmetry information in preference to the above space-group names.
They are only intended as comments.
;
_shelx_estimated_absorpt_t_min 0.437
_shelx_estimated_absorpt_t_max 0.813

loop_
_space_group_symop_operation_xyz
'x, y, z'
'-x, -y, z+1/2'
'x+1/2, -y, z'
'-x+1/2, y, z+1/2'

loop_
_atom_site_label
_atom_site_type_symbol
_atom_site_fract_x
_atom_site_fract_y
_atom_site_fract_z
_atom_site_U_iso_or_equiv
_atom_site_adp_type
_atom_site_occupancy
_atom_site_site_symmetry_order
_atom_site_calc_flag
_atom_site_refinement_flags_posn
_atom_site_refinement_flags_adp
_atom_site_refinement_flags_occupancy
_atom_site_disorder_assembly
_atom_site_disorder_group
Fe1 Fe 0.90965(5) 0.47214(11) 0.42139(5) 0.0514(4) Uani 1 1 d . . . . .
N1 N 0.9748(3) 0.5532(6) 0.4188(3) 0.0579(17) Uani 1 1 d . . . . .
N2 N 1.0156(3) 0.6066(8) 0.4161(4) 0.078(2) Uani 1 1 d . . . . .
N3 N 0.8468(3) 0.3849(6) 0.4084(2) 0.0526(17) Uani 1 1 d . . . . .
N4 N 0.9453(3) 0.3346(6) 0.4383(3) 0.0532(16) Uani 1 1 d . . . . .
N5 N 0.8587(3) 0.5728(7) 0.3857(3) 0.0560(17) Uani 1 1 d . . . . .
C1 C 0.8937(3) 0.5196(8) 0.5014(3) 0.0531(19) Uani 0.80(3) 1 d D . P A 1
H1A H 0.924426 0.488846 0.525920 0.064 Uiso 0.80(3) 1 calc R U P A 1
H1B H 0.896208 0.599762 0.503684 0.064 Uiso 0.80(3) 1 calc R U P A 1
C2 C 0.8333(7) 0.4832(19) 0.5217(6) 0.069(4) Uani 0.80(3) 1 d D U P A 1
H2A H 0.802882 0.508337 0.495184 0.083 Uiso 0.80(3) 1 calc R U P A 1
H2B H 0.832077 0.402837 0.522524 0.083 Uiso 0.80(3) 1 calc R U P A 1
C3 C 0.8187(7) 0.5261(17) 0.5789(5) 0.068(4) Uani 0.80(3) 1 d D U P A 1
C4 C 0.8349(7) 0.468(2) 0.6261(5) 0.075(5) Uani 0.80(3) 1 d D U P A 1
H4 H 0.854315 0.399831 0.621334 0.090 Uiso 0.80(3) 1 calc R U P A 1
C5 C 0.8239(7) 0.504(2) 0.6800(6) 0.090(6) Uani 0.80(3) 1 d D U P A 1
H5 H 0.832832 0.460400 0.711572 0.108 Uiso 0.80(3) 1 calc R U P A 1
C6 C 0.7984(6) 0.610(2) 0.6849(6) 0.089(6) Uani 0.80(3) 1 d D U P A 1
H6 H 0.792585 0.641543 0.720511 0.107 Uiso 0.80(3) 1 calc R U P A 1
C7 C 0.7825(7) 0.665(2) 0.6379(6) 0.081(5) Uani 0.80(3) 1 d D U P A 1
H7 H 0.763107 0.733444 0.641670 0.097 Uiso 0.80(3) 1 calc R U P A 1
C8 C 0.7935(7) 0.6261(17) 0.5858(5) 0.069(4) Uani 0.80(3) 1 d D U P A 1
H8 H 0.783655 0.668619 0.554243 0.083 Uiso 0.80(3) 1 calc R U P A 1
C1' C 0.8937(3) 0.5196(8) 0.5014(3) 0.0531(19) Uani 0.20(3) 1 d D . P A 5
H1C H 0.927375 0.498536 0.525153 0.064 Uiso 0.20(3) 1 calc R U P A 5
H1D H 0.889792 0.599662 0.502779 0.064 Uiso 0.20(3) 1 calc R U P A 5
C2' C 0.838(2) 0.468(7) 0.523(2) 0.069(4) Uani 0.20(3) 1 d D . P A 5
H2C H 0.804020 0.492214 0.500355 0.083 Uiso 0.20(3) 1 calc R U P A 5
H2D H 0.840878 0.387945 0.519159 0.083 Uiso 0.20(3) 1 calc R U P A 5
C3' C 0.824(3) 0.493(6) 0.5835(18) 0.068(4) Uani 0.20(3) 1 d D . P A 5
C4' C 0.834(3) 0.415(6) 0.6248(19) 0.075(5) Uani 0.20(3) 1 d D . P A 5
H4' H 0.843890 0.343619 0.613889 0.090 Uiso 0.20(3) 1 calc R U P A 5
C5' C 0.828(3) 0.438(7) 0.6815(19) 0.090(6) Uani 0.20(3) 1 d D . P A 5
H5' H 0.841500 0.389507 0.709580 0.108 Uiso 0.20(3) 1 calc R U P A 5
C6' C 0.801(3) 0.541(7) 0.693(2) 0.089(6) Uani 0.20(3) 1 d D . P A 5
H6' H 0.793071 0.560239 0.730941 0.107 Uiso 0.20(3) 1 calc R U P A 5
C7' C 0.786(3) 0.611(6) 0.652(2) 0.081(5) Uani 0.20(3) 1 d D . P A 5
H7' H 0.768820 0.679232 0.660893 0.097 Uiso 0.20(3) 1 calc R U P A 5
C8' C 0.795(3) 0.587(6) 0.597(2) 0.069(4) Uani 0.20(3) 1 d D . P A 5
H8' H 0.781349 0.634751 0.568728 0.083 Uiso 0.20(3) 1 calc R U P A 5
C21 C 0.8504(3) 0.2753(8) 0.4203(3) 0.059(2) Uani 1 1 d . . . . .
C22 C 0.8000(4) 0.2079(9) 0.4149(4) 0.064(2) Uani 1 1 d . . . . .
H22 H 0.802431 0.132324 0.422349 0.077 Uiso 1 1 calc R U . . .
C23 C 0.7467(4) 0.2544(9) 0.3984(3) 0.064(2) Uani 1 1 d . . . . .
H23 H 0.712485 0.210438 0.395345 0.076 Uiso 1 1 calc R U . . .
C24 C 0.7434(3) 0.3630(10) 0.3866(3) 0.063(3) Uani 1 1 d . . . . .
H24 H 0.706692 0.393530 0.375871 0.076 Uiso 1 1 calc R U . . .
C25 C 0.7942(3) 0.4309(9) 0.3902(3) 0.054(2) Uani 1 1 d . . . . .
C26 C 0.9085(4) 0.2449(7) 0.4372(3) 0.0529(18) Uani 1 1 d . . . . .
C27 C 0.9263(5) 0.1333(9) 0.4452(5) 0.079(3) Uani 1 1 d . . . . .
H27A H 0.958975 0.130299 0.471788 0.119 Uiso 1 1 calc R U . . .
H27B H 0.939049 0.102534 0.409628 0.119 Uiso 1 1 calc R U . . .
H27C H 0.892915 0.091263 0.459596 0.119 Uiso 1 1 calc R U . . .
C28 C 0.8012(3) 0.5395(9) 0.3768(3) 0.057(2) Uani 1 1 d . . . . .
C29 C 0.7550(3) 0.6078(9) 0.3507(4) 0.065(2) Uani 1 1 d . . . . .
H29A H 0.763167 0.615148 0.310888 0.098 Uiso 1 1 calc R U . . .
H29B H 0.754934 0.679818 0.368015 0.098 Uiso 1 1 calc R U . . .
H29C H 0.716388 0.573576 0.355885 0.098 Uiso 1 1 calc R U . . .
C30 C 1.0045(3) 0.3123(7) 0.4538(3) 0.0539(19) Uani 1 1 d . . . . .
C31 C 1.0489(4) 0.3117(9) 0.4118(4) 0.064(2) Uani 1 1 d . . . . .
C32 C 1.1071(4) 0.2877(8) 0.4262(4) 0.064(2) Uani 1 1 d . . . . .
H32 H 1.136910 0.286885 0.398498 0.076 Uiso 1 1 calc R U . . .
C33 C 1.1213(4) 0.2649(10) 0.4816(4) 0.071(3) Uani 1 1 d . . . . .
H33 H 1.160998 0.248724 0.491264 0.085 Uiso 1 1 calc R U . . .
C34 C 1.0791(4) 0.2655(9) 0.5216(4) 0.069(3) Uani 1 1 d . . . . .
H34 H 1.089740 0.248918 0.558765 0.083 Uiso 1 1 calc R U . . .
C35 C 1.0202(4) 0.2901(9) 0.5094(3) 0.062(2) Uani 1 1 d . . . . .
C36 C 1.0340(4) 0.3287(10) 0.3508(4) 0.074(3) Uani 1 1 d . . . . .
H36 H 0.995908 0.369494 0.348855 0.089 Uiso 1 1 calc R U . . .
C37 C 1.0802(4) 0.3941(12) 0.3203(4) 0.086(3) Uani 1 1 d . . . . .
H37A H 1.084229 0.465459 0.337902 0.130 Uiso 1 1 calc R U . . .
H37B H 1.068148 0.403396 0.281504 0.130 Uiso 1 1 calc R U . . .
H37C H 1.118014 0.355820 0.321755 0.130 Uiso 1 1 calc R U . . .
C38 C 1.0244(5) 0.2166(13) 0.3230(5) 0.098(4) Uani 1 1 d . . . . .
H38A H 0.993314 0.177031 0.342672 0.148 Uiso 1 1 calc R U . . .
H38B H 1.061177 0.174766 0.324458 0.148 Uiso 1 1 calc R U . . .
H38C H 1.012789 0.227041 0.284132 0.148 Uiso 1 1 calc R U . . .
C39 C 0.9774(4) 0.2952(9) 0.5574(4) 0.069(2) Uani 1 1 d . . . . .
H39 H 0.937569 0.313240 0.542100 0.082 Uiso 1 1 calc R U . . .
C40 C 0.9942(4) 0.3838(13) 0.5990(4) 0.095(4) Uani 1 1 d . . . . .
H40A H 0.995636 0.454155 0.580024 0.142 Uiso 1 1 calc R U . . .
H40B H 1.032935 0.367523 0.614958 0.142 Uiso 1 1 calc R U . . .
H40C H 0.964677 0.386608 0.628748 0.142 Uiso 1 1 calc R U . . .
C41 C 0.9729(5) 0.1843(12) 0.5870(5) 0.096(4) Uani 1 1 d . . . . .
H41A H 0.957124 0.130081 0.561169 0.144 Uiso 1 1 calc R U . . .
H41B H 0.946500 0.190687 0.619106 0.144 Uiso 1 1 calc R U . . .
H41C H 1.012100 0.161708 0.599580 0.144 Uiso 1 1 calc R U . . .
C42 C 0.8737(4) 0.6788(8) 0.3643(4) 0.059(2) Uani 1 1 d . . . . .
C43 C 0.8669(4) 0.7745(9) 0.3936(4) 0.062(2) Uani 1 1 d . . . . .
C44 C 0.8828(5) 0.8742(9) 0.3710(5) 0.078(3) Uani 1 1 d . . . . .
H44 H 0.879229 0.938515 0.392471 0.093 Uiso 1 1 calc R U . . .
C45 C 0.9040(6) 0.8796(11) 0.3166(7) 0.101(4) Uani 1 1 d . . . . .
H45 H 0.914190 0.947485 0.300518 0.121 Uiso 1 1 calc R U . . .
C46 C 0.9099(5) 0.7862(12) 0.2872(5) 0.090(4) Uani 1 1 d . . . . .
H46 H 0.924590 0.790514 0.250290 0.108 Uiso 1 1 calc R U . . .
C47 C 0.8950(4) 0.6819(10) 0.3088(4) 0.073(3) Uani 1 1 d . . . . .
C48 C 0.8405(4) 0.7730(8) 0.4519(4) 0.058(2) Uani 1 1 d . . . . .
H48 H 0.830286 0.696532 0.461990 0.070 Uiso 1 1 calc R U . . .
C49 C 0.8854(5) 0.8178(9) 0.4949(5) 0.073(3) Uani 1 1 d . . . . .
H49A H 0.890722 0.895969 0.488989 0.109 Uiso 1 1 calc R U . . .
H49B H 0.923349 0.780763 0.490186 0.109 Uiso 1 1 calc R U . . .
H49C H 0.870555 0.805043 0.532511 0.109 Uiso 1 1 calc R U . . .
C50 C 0.7841(4) 0.8437(10) 0.4550(4) 0.075(3) Uani 1 1 d . . . . .
H50A H 0.793418 0.918167 0.443608 0.113 Uiso 1 1 calc R U . . .
H50B H 0.769107 0.844091 0.493187 0.113 Uiso 1 1 calc R U . . .
H50C H 0.753981 0.813654 0.430160 0.113 Uiso 1 1 calc R U . . .
C51 C 0.9026(5) 0.5817(11) 0.2726(4) 0.076(3) Uani 1 1 d . . . . .
H51 H 0.888407 0.517574 0.294319 0.091 Uiso 1 1 calc R U . . .
C52 C 0.9668(5) 0.5622(12) 0.2580(4) 0.087(3) Uani 1 1 d . . . . .
H52A H 0.980074 0.617946 0.231827 0.130 Uiso 1 1 calc R U . . .
H52B H 0.971017 0.490332 0.241024 0.130 Uiso 1 1 calc R U . . .
H52C H 0.990751 0.565752 0.291859 0.130 Uiso 1 1 calc R U . . .
C53 C 0.8661(5) 0.5886(16) 0.2202(5) 0.114(5) Uani 1 1 d . . . . .
H53A H 0.879931 0.649515 0.197536 0.172 Uiso 1 1 calc R U . . .
H53B H 0.824589 0.599887 0.230048 0.172 Uiso 1 1 calc R U . . .
H53C H 0.870048 0.520886 0.199190 0.172 Uiso 1 1 calc R U . . .
Mg1 Mg 0.62400(11) 0.1586(3) 0.60388(10) 0.0594(8) Uani 1 1 d D . . . .
Br1 Br 0.60961(6) -0.02325(12) 0.65104(5) 0.0716(6) Uani 0.598(11) 1 d . . P B 1
Cl1 Cl 0.60961(6) -0.02325(12) 0.65104(5) 0.0716(6) Uani 0.402(11) 1 d . . P B 5
O3 O 0.5328(2) 0.2027(7) 0.6142(3) 0.0730(19) Uani 1 1 d . . . . .
C62 C 0.5096(5) 0.3117(10) 0.6085(5) 0.081(3) Uani 1 1 d . . . . .
H62A H 0.502416 0.328881 0.568868 0.097 Uiso 1 1 calc R U . . .
H62B H 0.537768 0.365345 0.623689 0.097 Uiso 1 1 calc R U . . .
C63 C 0.4532(5) 0.3143(12) 0.6403(5) 0.090(4) Uani 1 1 d . . . . .
H63A H 0.421285 0.347186 0.617768 0.108 Uiso 1 1 calc R U . . .
H63B H 0.457766 0.356603 0.674956 0.108 Uiso 1 1 calc R U . . .
C64 C 0.4398(5) 0.1976(14) 0.6528(5) 0.103(4) Uani 1 1 d . . . . .
H64A H 0.437727 0.186258 0.693493 0.123 Uiso 1 1 calc R U . . .
H64B H 0.401444 0.176798 0.636388 0.123 Uiso 1 1 calc R U . . .
C65 C 0.4846(5) 0.1351(14) 0.6303(7) 0.119(5) Uani 1 1 d . . . . .
H65A H 0.469624 0.095193 0.597534 0.142 Uiso 1 1 calc R U . . .
H65B H 0.498227 0.081311 0.658017 0.142 Uiso 1 1 calc R U . . .
O1 O 0.6355(3) 0.3121(5) 0.5638(2) 0.0603(15) Uani 0.586(14) 1 d D . P B 1
C54 C 0.6171(10) 0.3278(16) 0.5051(6) 0.056(5) Uani 0.586(14) 1 d D . P B 1
H54A H 0.575608 0.305184 0.499765 0.067 Uiso 0.586(14) 1 calc R U P B 1
H54B H 0.642482 0.285059 0.479774 0.067 Uiso 0.586(14) 1 calc R U P B 1
C55 C 0.6241(7) 0.4470(13) 0.4945(6) 0.057(3) Uani 0.586(14) 1 d D . P B 1
H55A H 0.586409 0.485984 0.500150 0.068 Uiso 0.586(14) 1 calc R U P B 1
H55B H 0.638336 0.460695 0.456257 0.068 Uiso 0.586(14) 1 calc R U P B 1
C56 C 0.6700(8) 0.4816(15) 0.5374(9) 0.071(4) Uani 0.586(14) 1 d D . P B 1
H56A H 0.710419 0.462485 0.525375 0.085 Uiso 0.586(14) 1 calc R U P B 1
H56B H 0.667949 0.560590 0.544925 0.085 Uiso 0.586(14) 1 calc R U P B 1
C57 C 0.652(4) 0.418(2) 0.5861(11) 0.071(6) Uani 0.586(14) 1 d D . P B 1
H57A H 0.684547 0.410937 0.612962 0.085 Uiso 0.586(14) 1 calc R U P B 1
H57B H 0.617702 0.452200 0.604884 0.085 Uiso 0.586(14) 1 calc R U P B 1
O2 O 0.6434(3) 0.2374(6) 0.6797(2) 0.0693(18) Uani 0.20(6) 1 d D . P B 1
C58 C 0.700(2) 0.264(15) 0.705(3) 0.079(7) Uani 0.20(6) 1 d D . P B 1
H58A H 0.718660 0.327274 0.685863 0.094 Uiso 0.20(6) 1 calc R U P B 1
H58B H 0.727500 0.201872 0.703565 0.094 Uiso 0.20(6) 1 calc R U P B 1
C59 C 0.683(6) 0.292(13) 0.763(3) 0.112(7) Uani 0.20(6) 1 d D . P B 1
H59A H 0.665792 0.365426 0.764891 0.134 Uiso 0.20(6) 1 calc R U P B 1
H59B H 0.716953 0.286456 0.788096 0.134 Uiso 0.20(6) 1 calc R U P B 1
C60 C 0.636(4) 0.204(10) 0.7758(15) 0.103(9) Uani 0.20(6) 1 d D . P B 1
H60A H 0.655045 0.133931 0.785402 0.123 Uiso 0.20(6) 1 calc R U P B 1
H60B H 0.610357 0.226909 0.806757 0.123 Uiso 0.20(6) 1 calc R U P B 1
C61 C 0.602(2) 0.196(8) 0.7223(19) 0.067(5) Uani 0.20(6) 1 d D . P B 1
H61A H 0.591330 0.119245 0.714514 0.081 Uiso 0.20(6) 1 calc R U P B 1
H61B H 0.565944 0.240077 0.723843 0.081 Uiso 0.20(6) 1 calc R U P B 1
O4 O 0.6037(13) 0.116(2) 0.5211(8) 0.052(4) Uani 0.424(12) 1 d D . P B 1
C66 C 0.5447(11) 0.117(2) 0.4995(9) 0.066(5) Uani 0.424(12) 1 d D . P B 1
H66A H 0.525516 0.188220 0.506137 0.079 Uiso 0.424(12) 1 calc R U P B 1
H66B H 0.520606 0.059405 0.516928 0.079 Uiso 0.424(12) 1 calc R U P B 1
C67 C 0.5522(11) 0.097(2) 0.4400(9) 0.076(4) Uani 0.424(12) 1 d D . P B 1
H67A H 0.566391 0.162856 0.420424 0.091 Uiso 0.424(12) 1 calc R U P B 1
H67B H 0.514952 0.072304 0.422660 0.091 Uiso 0.424(12) 1 calc R U P B 1
C68 C 0.5989(14) 0.007(2) 0.4398(10) 0.074(5) Uani 0.424(12) 1 d D . P B 1
H68A H 0.580210 -0.065360 0.442141 0.089 Uiso 0.424(12) 1 calc R U P B 1
H68B H 0.623164 0.010523 0.405631 0.089 Uiso 0.424(12) 1 calc R U P B 1
C69 C 0.6359(17) 0.029(5) 0.4904(17) 0.071(6) Uani 0.424(12) 1 d D . P B 1
H69A H 0.639578 -0.036864 0.513481 0.085 Uiso 0.424(12) 1 calc R U P B 1
H69B H 0.675795 0.054042 0.479617 0.085 Uiso 0.424(12) 1 calc R U P B 1
O5 O 0.7156(3) 0.1332(6) 0.5898(2) 0.0663(16) Uani 0.499(16) 1 d D U P B 1
C70 C 0.7510(14) 0.041(4) 0.608(4) 0.081(5) Uani 0.499(16) 1 d D U P B 1
H70A H 0.730526 -0.028873 0.600700 0.097 Uiso 0.499(16) 1 calc R U P B 1
H70B H 0.760575 0.045658 0.648021 0.097 Uiso 0.499(16) 1 calc R U P B 1
C71 C 0.8052(9) 0.0515(19) 0.5730(11) 0.080(4) Uani 0.499(16) 1 d D U P B 1
H71A H 0.798034 0.027871 0.534297 0.096 Uiso 0.499(16) 1 calc R U P B 1
H71B H 0.838684 0.010036 0.588692 0.096 Uiso 0.499(16) 1 calc R U P B 1
C72 C 0.8154(8) 0.1732(19) 0.5767(11) 0.075(4) Uani 0.499(16) 1 d D U P B 1
H72A H 0.828743 0.195207 0.614187 0.089 Uiso 0.499(16) 1 calc R U P B 1
H72B H 0.844300 0.198337 0.548686 0.089 Uiso 0.499(16) 1 calc R U P B 1
C73 C 0.7546(11) 0.214(3) 0.564(3) 0.070(6) Uani 0.499(16) 1 d D U P B 1
H73A H 0.748276 0.286691 0.581059 0.084 Uiso 0.499(16) 1 calc R U P B 1
H73B H 0.747839 0.218794 0.523849 0.084 Uiso 0.499(16) 1 calc R U P B 1
O1' O 0.6355(3) 0.3121(5) 0.5638(2) 0.0603(15) Uani 0.414(14) 1 d D . P B 5
C54' C 0.6342(18) 0.339(2) 0.5038(8) 0.056(5) Uani 0.414(14) 1 d D . P B 5
H54C H 0.593720 0.331723 0.488869 0.067 Uiso 0.414(14) 1 calc R U P B 5
H54D H 0.660834 0.291018 0.482685 0.067 Uiso 0.414(14) 1 calc R U P B 5
C55' C 0.6543(11) 0.4543(18) 0.4998(8) 0.057(3) Uani 0.414(14) 1 d D . P B 5
H55C H 0.631555 0.494362 0.471331 0.068 Uiso 0.414(14) 1 calc R U P B 5
H55D H 0.696771 0.458154 0.490456 0.068 Uiso 0.414(14) 1 calc R U P B 5
C56' C 0.6426(12) 0.5008(18) 0.5582(11) 0.071(4) Uani 0.414(14) 1 d D . P B 5
H56C H 0.667801 0.564564 0.566115 0.085 Uiso 0.414(14) 1 calc R U P B 5
H56D H 0.600657 0.520811 0.563269 0.085 Uiso 0.414(14) 1 calc R U P B 5
C57' C 0.659(5) 0.407(3) 0.5928(15) 0.071(6) Uani 0.414(14) 1 d D . P B 5
H57C H 0.702396 0.401518 0.596486 0.085 Uiso 0.414(14) 1 calc R U P B 5
H57D H 0.641511 0.413103 0.630351 0.085 Uiso 0.414(14) 1 calc R U P B 5
O2' O 0.6434(3) 0.2374(6) 0.6797(2) 0.0693(18) Uani 0.80(6) 1 d D . P B 5
C58' C 0.7029(7) 0.244(3) 0.7023(7) 0.079(7) Uani 0.80(6) 1 d D . P B 5
H58C H 0.728935 0.286891 0.677744 0.094 Uiso 0.80(6) 1 calc R U P B 5
H58D H 0.720071 0.170168 0.706828 0.094 Uiso 0.80(6) 1 calc R U P B 5
C59' C 0.6952(12) 0.298(4) 0.7568(8) 0.112(7) Uani 0.80(6) 1 d D . P B 5
H59C H 0.694001 0.377494 0.752685 0.134 Uiso 0.80(6) 1 calc R U P B 5
H59D H 0.727348 0.277821 0.782698 0.134 Uiso 0.80(6) 1 calc R U P B 5
C60' C 0.6354(9) 0.253(3) 0.7772(5) 0.103(9) Uani 0.80(6) 1 d D . P B 5
H60C H 0.639905 0.180750 0.794469 0.123 Uiso 0.80(6) 1 calc R U P B 5
H60D H 0.616968 0.303245 0.804378 0.123 Uiso 0.80(6) 1 calc R U P B 5
C61' C 0.6000(6) 0.247(3) 0.7247(4) 0.067(5) Uani 0.80(6) 1 d D . P B 5
H61C H 0.573562 0.183059 0.725326 0.081 Uiso 0.80(6) 1 calc R U P B 5
H61D H 0.575773 0.313274 0.719957 0.081 Uiso 0.80(6) 1 calc R U P B 5
O4' O 0.6072(9) 0.0862(14) 0.5272(6) 0.052(4) Uani 0.576(12) 1 d D . P B 5
C66' C 0.5517(8) 0.0544(18) 0.5036(6) 0.066(5) Uani 0.576(12) 1 d D . P B 5
H66C H 0.525241 0.118158 0.500967 0.079 Uiso 0.576(12) 1 calc R U P B 5
H66D H 0.532509 -0.000513 0.527628 0.079 Uiso 0.576(12) 1 calc R U P B 5
C67' C 0.5617(10) 0.0092(18) 0.4485(7) 0.076(4) Uani 0.576(12) 1 d D . P B 5
H67C H 0.536955 0.047093 0.420755 0.091 Uiso 0.576(12) 1 calc R U P B 5
H67D H 0.551452 -0.068988 0.448028 0.091 Uiso 0.576(12) 1 calc R U P B 5
C68' C 0.6268(10) 0.025(2) 0.4350(7) 0.074(5) Uani 0.576(12) 1 d D . P B 5
H68C H 0.642857 -0.038555 0.414555 0.089 Uiso 0.576(12) 1 calc R U P B 5
H68D H 0.633384 0.091303 0.412914 0.089 Uiso 0.576(12) 1 calc R U P B 5
C69' C 0.6541(10) 0.034(4) 0.4922(12) 0.071(6) Uani 0.576(12) 1 d D . P B 5
H69C H 0.664675 -0.038358 0.506956 0.085 Uiso 0.576(12) 1 calc R U P B 5
H69D H 0.690005 0.079833 0.491098 0.085 Uiso 0.576(12) 1 calc R U P B 5
O5' O 0.7156(3) 0.1332(6) 0.5898(2) 0.0663(16) Uani 0.501(16) 1 d D . P B 5
C70' C 0.7450(13) 0.032(4) 0.606(4) 0.081(5) Uani 0.501(16) 1 d D . P B 5
H70C H 0.735509 -0.027176 0.579717 0.097 Uiso 0.501(16) 1 calc R U P B 5
H70D H 0.732835 0.009643 0.643856 0.097 Uiso 0.501(16) 1 calc R U P B 5
C71' C 0.8095(9) 0.058(2) 0.6045(10) 0.080(4) Uani 0.501(16) 1 d D . P B 5
H71C H 0.833832 -0.008178 0.600743 0.096 Uiso 0.501(16) 1 calc R U P B 5
H71D H 0.822029 0.098831 0.637972 0.096 Uiso 0.501(16) 1 calc R U P B 5
C72' C 0.8125(9) 0.128(2) 0.5528(9) 0.075(4) Uani 0.501(16) 1 d D . P B 5
H72C H 0.848682 0.172945 0.552378 0.089 Uiso 0.501(16) 1 calc R U P B 5
H72D H 0.811135 0.083155 0.518727 0.089 Uiso 0.501(16) 1 calc R U P B 5
C73' C 0.7585(11) 0.197(3) 0.558(3) 0.070(6) Uani 0.501(16) 1 d D . P B 5
H73C H 0.767830 0.265391 0.577832 0.084 Uiso 0.501(16) 1 calc R U P B 5
H73D H 0.742568 0.215059 0.520975 0.084 Uiso 0.501(16) 1 calc R U P B 5

loop_
_atom_site_aniso_label
_atom_site_aniso_U_11
_atom_site_aniso_U_22
_atom_site_aniso_U_33
_atom_site_aniso_U_23
_atom_site_aniso_U_13
_atom_site_aniso_U_12
Fe1 0.0379(5) 0.0847(9) 0.0317(5) -0.0033(7) -0.0010(4) -0.0009(5)
N1 0.054(3) 0.084(5) 0.037(3) -0.001(3) 0.001(3) 0.006(3)
N2 0.045(3) 0.111(7) 0.077(5) -0.004(5) -0.010(4) -0.015(4)
N3 0.044(3) 0.082(5) 0.032(3) -0.002(3) -0.002(2) 0.000(3)
N4 0.063(4) 0.055(4) 0.042(3) -0.002(3) -0.007(3) -0.002(3)
N5 0.045(3) 0.088(5) 0.035(3) -0.011(3) -0.003(2) -0.006(3)
C1 0.052(4) 0.077(6) 0.030(3) 0.001(3) 0.003(3) -0.002(4)
C2 0.059(5) 0.119(10) 0.030(4) -0.005(5) 0.008(3) -0.014(6)
C3 0.047(5) 0.120(12) 0.039(4) 0.007(6) -0.005(4) -0.015(7)
C4 0.055(5) 0.133(14) 0.037(4) 0.002(7) 0.000(4) -0.027(9)
C5 0.073(7) 0.150(17) 0.046(6) -0.001(9) 0.009(5) -0.029(11)
C6 0.072(7) 0.153(17) 0.042(6) -0.006(9) 0.019(5) -0.022(9)
C7 0.066(6) 0.127(14) 0.050(7) -0.011(7) 0.017(5) -0.002(8)
C8 0.061(5) 0.108(13) 0.039(6) 0.001(6) 0.003(5) -0.008(8)
C1' 0.052(4) 0.077(6) 0.030(3) 0.001(3) 0.003(3) -0.002(4)
C2' 0.059(5) 0.119(10) 0.030(4) -0.005(5) 0.008(3) -0.014(6)
C3' 0.047(5) 0.120(12) 0.039(4) 0.007(6) -0.005(4) -0.015(7)
C4' 0.055(5) 0.133(14) 0.037(4) 0.002(7) 0.000(4) -0.027(9)
C5' 0.073(7) 0.150(17) 0.046(6) -0.001(9) 0.009(5) -0.029(11)
C6' 0.072(7) 0.153(17) 0.042(6) -0.006(9) 0.019(5) -0.022(9)
C7' 0.066(6) 0.127(14) 0.050(7) -0.011(7) 0.017(5) -0.002(8)
C8' 0.061(5) 0.108(13) 0.039(6) 0.001(6) 0.003(5) -0.008(8)
C21 0.038(3) 0.098(7) 0.040(4) -0.009(4) 0.004(3) -0.011(3)
C22 0.061(4) 0.087(7) 0.046(4) -0.003(4) -0.001(4) -0.017(4)
C23 0.048(4) 0.101(8) 0.041(4) -0.011(5) 0.003(3) -0.017(5)
C24 0.041(4) 0.117(9) 0.032(4) -0.010(4) 0.004(3) -0.004(4)
C25 0.029(3) 0.101(7) 0.033(3) -0.007(4) -0.002(3) -0.001(3)
C26 0.072(5) 0.038(4) 0.049(4) -0.001(3) -0.002(3) -0.007(3)
C27 0.077(6) 0.074(7) 0.088(7) -0.004(5) -0.006(5) -0.014(5)
C28 0.033(3) 0.102(8) 0.036(4) -0.015(4) -0.005(3) 0.006(4)
C29 0.041(4) 0.108(8) 0.046(4) -0.002(4) -0.010(3) 0.000(4)
C30 0.049(4) 0.066(6) 0.047(4) -0.006(4) -0.004(3) 0.000(3)
C31 0.051(4) 0.092(7) 0.048(5) -0.004(4) -0.001(3) 0.000(4)
C32 0.057(4) 0.075(6) 0.058(5) -0.007(5) 0.004(4) 0.004(4)
C33 0.045(4) 0.115(9) 0.054(5) -0.008(5) -0.008(4) 0.010(4)
C34 0.058(5) 0.096(8) 0.053(5) -0.006(5) -0.014(4) 0.005(4)
C35 0.055(4) 0.084(7) 0.046(4) -0.002(4) -0.005(3) 0.006(4)
C36 0.048(4) 0.125(9) 0.049(5) -0.022(5) 0.002(3) 0.010(5)
C37 0.066(6) 0.139(11) 0.055(5) -0.006(6) 0.002(4) 0.006(6)
C38 0.073(6) 0.164(13) 0.058(6) -0.024(7) -0.003(5) -0.003(7)
C39 0.054(4) 0.100(8) 0.052(5) -0.001(5) -0.007(4) 0.004(5)
C40 0.055(5) 0.192(14) 0.037(4) -0.011(6) -0.005(4) 0.016(6)
C41 0.070(6) 0.134(11) 0.085(8) 0.041(8) 0.003(5) 0.015(6)
C42 0.051(4) 0.079(7) 0.048(4) 0.001(4) -0.011(3) -0.002(4)
C43 0.057(4) 0.071(6) 0.056(5) -0.004(4) -0.006(4) -0.002(4)
C44 0.095(7) 0.057(6) 0.081(7) 0.000(5) -0.002(6) 0.005(5)
C45 0.129(10) 0.062(8) 0.112(10) 0.017(7) 0.028(8) -0.008(7)
C46 0.097(8) 0.103(10) 0.069(7) 0.019(6) 0.013(6) -0.011(7)
C47 0.066(5) 0.111(9) 0.043(4) 0.009(5) 0.005(4) -0.005(5)
C48 0.066(5) 0.061(6) 0.047(4) -0.009(4) 0.002(4) 0.001(4)
C49 0.075(6) 0.067(7) 0.075(6) -0.008(5) -0.020(5) 0.005(5)
C50 0.065(5) 0.099(8) 0.061(5) -0.015(5) -0.008(4) 0.010(5)
C51 0.087(6) 0.108(9) 0.032(4) 0.000(5) 0.008(4) -0.001(6)
C52 0.077(6) 0.138(11) 0.044(5) -0.001(6) 0.009(4) 0.002(6)
C53 0.074(7) 0.207(17) 0.061(7) -0.028(9) -0.009(5) -0.003(8)
Mg1 0.0512(13) 0.096(2) 0.0308(12) 0.0011(13) -0.0044(10) -0.0010(13)
Br1 0.0711(8) 0.0900(11) 0.0536(7) 0.0143(7) -0.0064(6) -0.0066(6)
Cl1 0.0711(8) 0.0900(11) 0.0536(7) 0.0143(7) -0.0064(6) -0.0066(6)
O3 0.047(3) 0.110(6) 0.062(4) 0.010(3) 0.006(3) -0.002(3)
C62 0.079(6) 0.098(9) 0.065(6) 0.009(6) 0.003(5) 0.012(6)
C63 0.058(5) 0.137(12) 0.074(7) -0.013(7) -0.003(5) 0.017(6)
C64 0.065(6) 0.172(15) 0.071(7) 0.017(8) 0.013(5) -0.003(7)
C65 0.053(5) 0.148(13) 0.154(14) 0.027(10) 0.040(7) 0.001(6)
O1 0.066(3) 0.077(4) 0.037(3) -0.001(3) 0.002(2) -0.002(3)
C54 0.054(16) 0.079(8) 0.034(4) 0.008(4) 0.009(5) -0.009(7)
C55 0.044(8) 0.076(8) 0.050(6) 0.003(5) 0.002(7) -0.003(8)
C56 0.055(10) 0.070(10) 0.088(13) 0.011(9) -0.006(8) -0.004(8)
C57 0.081(17) 0.070(9) 0.062(7) -0.003(6) 0.003(9) -0.006(10)
O2 0.071(4) 0.109(6) 0.028(2) -0.005(3) -0.001(2) 0.000(3)
C58 0.082(7) 0.117(19) 0.038(4) -0.012(6) -0.015(4) 0.006(8)
C59 0.084(15) 0.201(17) 0.050(7) -0.027(9) -0.021(8) 0.019(12)
C60 0.112(10) 0.16(3) 0.036(5) -0.012(8) 0.001(6) 0.047(14)
C61 0.083(7) 0.086(16) 0.032(4) -0.016(6) 0.014(4) 0.014(7)
O4 0.077(5) 0.042(12) 0.037(4) 0.011(6) -0.016(3) 0.002(6)
C66 0.066(7) 0.078(14) 0.052(6) 0.000(10) -0.015(5) -0.017(10)
C67 0.093(10) 0.075(10) 0.059(8) -0.004(8) -0.023(7) -0.020(9)
C68 0.092(16) 0.093(12) 0.038(6) -0.001(6) 0.004(9) -0.028(11)
C69 0.074(17) 0.088(9) 0.050(6) -0.002(5) 0.013(9) -0.007(14)
O5 0.058(3) 0.098(5) 0.043(3) 0.005(3) 0.005(2) 0.006(3)
C70 0.077(7) 0.098(10) 0.069(7) 0.010(7) 0.010(8) 0.020(7)
C71 0.069(7) 0.104(11) 0.068(10) 0.000(11) 0.007(9) 0.020(7)
C72 0.056(6) 0.099(13) 0.068(10) -0.002(8) 0.001(8) 0.009(8)
C73 0.043(4) 0.110(11) 0.058(12) 0.011(12) 0.011(5) -0.003(5)
O1' 0.066(3) 0.077(4) 0.037(3) -0.001(3) 0.002(2) -0.002(3)
C54' 0.054(16) 0.079(8) 0.034(4) 0.008(4) 0.009(5) -0.009(7)
C55' 0.044(8) 0.076(8) 0.050(6) 0.003(5) 0.002(7) -0.003(8)
C56' 0.055(10) 0.070(10) 0.088(13) 0.011(9) -0.006(8) -0.004(8)
C57' 0.081(17) 0.070(9) 0.062(7) -0.003(6) 0.003(9) -0.006(10)
O2' 0.071(4) 0.109(6) 0.028(2) -0.005(3) -0.001(2) 0.000(3)
C58' 0.082(7) 0.117(19) 0.038(4) -0.012(6) -0.015(4) 0.006(8)
C59' 0.084(15) 0.201(17) 0.050(7) -0.027(9) -0.021(8) 0.019(12)
C60' 0.112(10) 0.16(3) 0.036(5) -0.012(8) 0.001(6) 0.047(14)
C61' 0.083(7) 0.086(16) 0.032(4) -0.016(6) 0.014(4) 0.014(7)
O4' 0.077(5) 0.042(12) 0.037(4) 0.011(6) -0.016(3) 0.002(6)
C66' 0.066(7) 0.078(14) 0.052(6) 0.000(10) -0.015(5) -0.017(10)
C67' 0.093(10) 0.075(10) 0.059(8) -0.004(8) -0.023(7) -0.020(9)
C68' 0.092(16) 0.093(12) 0.038(6) -0.001(6) 0.004(9) -0.028(11)
C69' 0.074(17) 0.088(9) 0.050(6) -0.002(5) 0.013(9) -0.007(14)
O5' 0.058(3) 0.098(5) 0.043(3) 0.005(3) 0.005(2) 0.006(3)
C70' 0.077(7) 0.098(10) 0.069(7) 0.010(7) 0.010(8) 0.020(7)
C71' 0.069(7) 0.104(11) 0.068(10) 0.000(11) 0.007(9) 0.020(7)
C72' 0.056(6) 0.099(13) 0.068(10) -0.002(8) 0.001(8) 0.009(8)
C73' 0.043(4) 0.110(11) 0.058(12) 0.011(12) 0.011(5) -0.003(5)

loop_
_atom_type_symbol
_atom_type_description
_atom_type_scat_dispersion_real
_atom_type_scat_dispersion_imag
_atom_type_scat_source
C C 0.0181 0.0091 'International Tables Vol C Tables 4.2.6.8 and 6.1.1.4'
H H 0.0000 0.0000 'International Tables Vol C Tables 4.2.6.8 and 6.1.1.4'
N N 0.0311 0.0180 'International Tables Vol C Tables 4.2.6.8 and 6.1.1.4'
O O 0.0492 0.0322 'International Tables Vol C Tables 4.2.6.8 and 6.1.1.4'
Mg Mg 0.1719 0.1771 'International Tables Vol C Tables 4.2.6.8 and 6.1.1.4'
Cl Cl 0.3639 0.7018 'International Tables Vol C Tables 4.2.6.8 and 6.1.1.4'
Fe Fe -1.1336 3.1974 'International Tables Vol C Tables 4.2.6.8 and 6.1.1.4'
Br Br -0.6763 1.2805 'International Tables Vol C Tables 4.2.6.8 and 6.1.1.4'

loop_
_geom_angle_atom_site_label_1
_geom_angle_atom_site_label_2
_geom_angle_atom_site_label_3
_geom_angle
N1 Fe1 N3 167.7(3)
N1 Fe1 N5 97.1(3)
N3 Fe1 N5 80.2(3)
N1 Fe1 N4 98.8(3)
N3 Fe1 N4 81.0(3)
N5 Fe1 N4 158.0(3)
N1 Fe1 C1' 91.1(3)
N3 Fe1 C1' 101.1(3)
N5 Fe1 C1' 97.6(3)
N4 Fe1 C1' 97.3(3)
N1 Fe1 C1 91.1(3)
N3 Fe1 C1 101.1(3)
N5 Fe1 C1 97.6(3)
N4 Fe1 C1 97.3(3)
N2 N1 Fe1 178.2(8)
C21 N3 C25 121.0(7)
C21 N3 Fe1 119.7(5)
C25 N3 Fe1 119.1(7)
C26 N4 C30 114.8(7)
C26 N4 Fe1 116.5(6)
C30 N4 Fe1 128.6(6)
C28 N5 C42 115.8(7)
C28 N5 Fe1 116.7(7)
C42 N5 Fe1 127.4(5)
C2 C1 Fe1 112.2(7)
C2 C1 H1A 109.2
Fe1 C1 H1A 109.2
C2 C1 H1B 109.2
Fe1 C1 H1B 109.2
H1A C1 H1B 107.9
C3 C2 C1 112.8(10)
C3 C2 H2A 109.0
C1 C2 H2A 109.0
C3 C2 H2B 109.0
C1 C2 H2B 109.0
H2A C2 H2B 107.8
C8 C3 C4 118.3(12)
C8 C3 C2 121.2(12)
C4 C3 C2 120.3(15)
C5 C4 C3 123.2(18)
C5 C4 H4 118.4
C3 C4 H4 118.4
C4 C5 C6 116.1(15)
C4 C5 H5 122.0
C6 C5 H5 122.0
C7 C6 C5 119.5(12)
C7 C6 H6 120.3
C5 C6 H6 120.3
C8 C7 C6 122.2(16)
C8 C7 H7 118.9
C6 C7 H7 118.9
C7 C8 C3 120.5(13)
C7 C8 H8 119.8
C3 C8 H8 119.8
C2' C1' Fe1 110.9(18)
C2' C1' H1C 109.5
Fe1 C1' H1C 109.5
C2' C1' H1D 109.5
Fe1 C1' H1D 109.5
H1C C1' H1D 108.0
C3' C2' C1' 115(3)
C3' C2' H2C 108.6
C1' C2' H2C 108.6
C3' C2' H2D 108.6
C1' C2' H2D 108.6
H2C C2' H2D 107.6
C8' C3' C4' 119(3)
C8' C3' C2' 120(3)
C4' C3' C2' 121(3)
C5' C4' C3' 123(4)
C5' C4' H4' 118.5
C3' C4' H4' 118.5
C4' C5' C6' 114(3)
C4' C5' H5' 123.0
C6' C5' H5' 123.0
C7' C6' C5' 121(3)
C7' C6' H6' 119.5
C5' C6' H6' 119.5
C8' C7' C6' 122(3)
C8' C7' H7' 118.9
C6' C7' H7' 118.9
C7' C8' C3' 119(3)
C7' C8' H8' 120.5
C3' C8' H8' 120.5
N3 C21 C22 120.2(8)
N3 C21 C26 111.7(7)
C22 C21 C26 128.1(9)
C23 C22 C21 119.0(10)
C23 C22 H22 120.5
C21 C22 H22 120.5
C24 C23 C22 120.5(8)
C24 C23 H23 119.7
C22 C23 H23 119.7
C23 C24 C25 121.1(8)
C23 C24 H24 119.5
C25 C24 H24 119.5
C28 C25 N3 111.6(7)
C28 C25 C24 130.2(8)
N3 C25 C24 118.2(9)
N4 C26 C21 110.6(7)
N4 C26 C27 126.0(8)
C21 C26 C27 123.0(8)
C26 C27 H27A 109.5
C26 C27 H27B 109.5
H27A C27 H27B 109.5
C26 C27 H27C 109.5
H27A C27 H27C 109.5
H27B C27 H27C 109.5
N5 C28 C25 111.0(7)
N5 C28 C29 124.3(9)
C25 C28 C29 124.4(7)
C28 C29 H29A 109.5
C28 C29 H29B 109.5
H29A C29 H29B 109.5
C28 C29 H29C 109.5
H29A C29 H29C 109.5
H29B C29 H29C 109.5
C35 C30 N4 121.7(7)
C35 C30 C31 119.5(7)
N4 C30 C31 118.7(7)
C32 C31 C30 119.4(8)
C32 C31 C36 118.6(8)
C30 C31 C36 121.8(7)
C31 C32 C33 119.8(8)
C31 C32 H32 120.1
C33 C32 H32 120.1
C34 C33 C32 120.7(8)
C34 C33 H33 119.7
C32 C33 H33 119.7
C33 C34 C35 121.7(9)
C33 C34 H34 119.2
C35 C34 H34 119.2
C34 C35 C30 118.8(8)
C34 C35 C39 117.4(8)
C30 C35 C39 123.7(7)
C37 C36 C31 112.8(8)
C37 C36 C38 111.2(9)
C31 C36 C38 109.1(10)
C37 C36 H36 107.9
C31 C36 H36 107.9
C38 C36 H36 107.9
C36 C37 H37A 109.5
C36 C37 H37B 109.5
H37A C37 H37B 109.5
C36 C37 H37C 109.5
H37A C37 H37C 109.5
H37B C37 H37C 109.5
C36 C38 H38A 109.5
C36 C38 H38B 109.5
H38A C38 H38B 109.5
C36 C38 H38C 109.5
H38A C38 H38C 109.5
H38B C38 H38C 109.5
C35 C39 C40 111.7(9)
C35 C39 C41 111.1(9)
C40 C39 C41 110.2(9)
C35 C39 H39 107.9
C40 C39 H39 107.9
C41 C39 H39 107.9
C39 C40 H40A 109.5
C39 C40 H40B 109.5
H40A C40 H40B 109.5
C39 C40 H40C 109.5
H40A C40 H40C 109.5
H40B C40 H40C 109.5
C39 C41 H41A 109.5
C39 C41 H41B 109.5
H41A C41 H41B 109.5
C39 C41 H41C 109.5
H41A C41 H41C 109.5
H41B C41 H41C 109.5
C43 C42 C47 119.7(9)
C43 C42 N5 124.2(8)
C47 C42 N5 116.1(9)
C42 C43 C44 121.5(9)
C42 C43 C48 120.2(9)
C44 C43 C48 118.3(9)
C43 C44 C45 120.0(10)
C43 C44 H44 120.0
C45 C44 H44 120.0
C46 C45 C44 118.9(11)
C46 C45 H45 120.6
C44 C45 H45 120.6
C45 C46 C47 123.3(11)
C45 C46 H46 118.3
C47 C46 H46 118.3
C42 C47 C46 116.6(10)
C42 C47 C51 123.7(10)
C46 C47 C51 119.7(9)
C43 C48 C50 111.2(8)
C43 C48 C49 110.5(8)
C50 C48 C49 108.1(8)
C43 C48 H48 109.0
C50 C48 H48 109.0
C49 C48 H48 109.0
C48 C49 H49A 109.5
C48 C49 H49B 109.5
H49A C49 H49B 109.5
C48 C49 H49C 109.5
H49A C49 H49C 109.5
H49B C49 H49C 109.5
C48 C50 H50A 109.5
C48 C50 H50B 109.5
H50A C50 H50B 109.5
C48 C50 H50C 109.5
H50A C50 H50C 109.5
H50B C50 H50C 109.5
C53 C51 C52 110.0(8)
C53 C51 C47 111.7(11)
C52 C51 C47 111.7(9)
C53 C51 H51 107.8
C52 C51 H51 107.8
C47 C51 H51 107.8
C51 C52 H52A 109.5
C51 C52 H52B 109.5
H52A C52 H52B 109.5
C51 C52 H52C 109.5
H52A C52 H52C 109.5
H52B C52 H52C 109.5
C51 C53 H53A 109.5
C51 C53 H53B 109.5
H53A C53 H53B 109.5
C51 C53 H53C 109.5
H53A C53 H53C 109.5
H53B C53 H53C 109.5
O4' Mg1 O2' 177.4(6)
O4 Mg1 O2 166.9(9)
O4' Mg1 O5' 88.5(6)
O2' Mg1 O5' 90.1(3)
O4 Mg1 O5 91.5(8)
O2 Mg1 O5 90.1(3)
O4 Mg1 O1 79.5(9)
O2 Mg1 O1 87.6(3)
O5 Mg1 O1 86.5(3)
O4' Mg1 O1' 90.1(6)
O2' Mg1 O1' 87.6(3)
O5' Mg1 O1' 86.5(3)
O4' Mg1 O3 91.9(6)
O4 Mg1 O3 87.8(8)
O2' Mg1 O3 89.1(3)
O2 Mg1 O3 89.1(3)
O5' Mg1 O3 173.4(3)
O5 Mg1 O3 173.4(3)
O1 Mg1 O3 86.9(3)
O1' Mg1 O3 86.9(3)
O4' Mg1 Cl1 89.7(5)
O2' Mg1 Cl1 92.6(2)
O5' Mg1 Cl1 93.9(2)
O1' Mg1 Cl1 179.6(2)
O3 Mg1 Cl1 92.7(2)
O4 Mg1 Br1 100.3(9)
O2 Mg1 Br1 92.6(2)
O5 Mg1 Br1 93.9(2)
O1 Mg1 Br1 179.6(2)
O3 Mg1 Br1 92.7(2)
C65 O3 C62 106.7(8)
C65 O3 Mg1 128.3(8)
C62 O3 Mg1 124.9(6)
O3 C62 C63 106.5(10)
O3 C62 H62A 110.4
C63 C62 H62A 110.4
O3 C62 H62B 110.4
C63 C62 H62B 110.4
H62A C62 H62B 108.6
C62 C63 C64 104.8(10)
C62 C63 H63A 110.8
C64 C63 H63A 110.8
C62 C63 H63B 110.8
C64 C63 H63B 110.8
H63A C63 H63B 108.9
C65 C64 C63 107.8(10)
C65 C64 H64A 110.2
C63 C64 H64A 110.2
C65 C64 H64B 110.2
C63 C64 H64B 110.2
H64A C64 H64B 108.5
C64 C65 O3 110.2(13)
C64 C65 H65A 109.6
O3 C65 H65A 109.6
C64 C65 H65B 109.6
O3 C65 H65B 109.6
H65A C65 H65B 108.1
C57 O1 C54 107.7(11)
C57 O1 Mg1 131.0(8)
C54 O1 Mg1 120.7(8)
O1 C54 C55 105.1(12)
O1 C54 H54A 110.7
C55 C54 H54A 110.7
O1 C54 H54B 110.7
C55 C54 H54B 110.7
H54A C54 H54B 108.8
C54 C55 C56 103.3(12)
C54 C55 H55A 111.1
C56 C55 H55A 111.1
C54 C55 H55B 111.1
C56 C55 H55B 111.1
H55A C55 H55B 109.1
C57 C56 C55 101(2)
C57 C56 H56A 111.5
C55 C56 H56A 111.5
C57 C56 H56B 111.5
C55 C56 H56B 111.5
H56A C56 H56B 109.3
O1 C57 C56 105(2)
O1 C57 H57A 110.8
C56 C57 H57A 110.8
O1 C57 H57B 110.8
C56 C57 H57B 110.8
H57A C57 H57B 108.9
C58 O2 C61 111(3)
C58 O2 Mg1 130(5)
C61 O2 Mg1 108(3)
O2 C58 C59 102(3)
O2 C58 H58A 111.4
C59 C58 H58A 111.4
O2 C58 H58B 111.4
C59 C58 H58B 111.4
H58A C58 H58B 109.3
C58 C59 C60 103(3)
C58 C59 H59A 111.3
C60 C59 H59A 111.3
C58 C59 H59B 111.3
C60 C59 H59B 111.3
H59A C59 H59B 109.2
C61 C60 C59 103(3)
C61 C60 H60A 111.2
C59 C60 H60A 111.2
C61 C60 H60B 111.2
C59 C60 H60B 111.2
H60A C60 H60B 109.1
O2 C61 C60 104(2)
O2 C61 H61A 110.9
C60 C61 H61A 110.9
O2 C61 H61B 110.9
C60 C61 H61B 110.9
H61A C61 H61B 108.9
C66 O4 C69 106.2(17)
C66 O4 Mg1 122.9(18)
C69 O4 Mg1 122.6(17)
O4 C66 C67 104.2(16)
O4 C66 H66A 110.9
C67 C66 H66A 110.9
O4 C66 H66B 110.9
C67 C66 H66B 110.9
H66A C66 H66B 108.9
C66 C67 C68 101.8(18)
C66 C67 H67A 111.4
C68 C67 H67A 111.4
C66 C67 H67B 111.4
C68 C67 H67B 111.4
H67A C67 H67B 109.3
C69 C68 C67 104.6(19)
C69 C68 H68A 110.8
C67 C68 H68A 110.8
C69 C68 H68B 110.8
C67 C68 H68B 110.8
H68A C68 H68B 108.9
O4 C69 C68 105.1(18)
O4 C69 H69A 110.7
C68 C69 H69A 110.7
O4 C69 H69B 110.7
C68 C69 H69B 110.7
H69A C69 H69B 108.8
C70 O5 C73 108.9(13)
C70 O5 Mg1 127.1(10)
C73 O5 Mg1 123.8(10)
O5 C70 C71 102(2)
O5 C70 H70A 111.3
C71 C70 H70A 111.3
O5 C70 H70B 111.3
C71 C70 H70B 111.3
H70A C70 H70B 109.2
C70 C71 C72 100(3)
C70 C71 H71A 111.7
C72 C71 H71A 111.7
C70 C71 H71B 111.7
C72 C71 H71B 111.7
H71A C71 H71B 109.5
C73 C72 C71 100(2)
C73 C72 H72A 111.7
C71 C72 H72A 111.7
C73 C72 H72B 111.7
C71 C72 H72B 111.7
H72A C72 H72B 109.5
O5 C73 C72 104.1(15)
O5 C73 H73A 110.9
C72 C73 H73A 110.9
O5 C73 H73B 110.9
C72 C73 H73B 110.9
H73A C73 H73B 108.9
C57' O1' C54' 106.9(16)
C57' O1' Mg1 122.4(10)
C54' O1' Mg1 129.6(10)
O1' C54' C55' 105.8(15)
O1' C54' H54C 110.6
C55' C54' H54C 110.6
O1' C54' H54D 110.6
C55' C54' H54D 110.6
H54C C54' H54D 108.7
C54' C55' C56' 103.9(17)
C54' C55' H55C 111.0
C56' C55' H55C 111.0
C54' C55' H55D 111.0
C56' C55' H55D 111.0
H55C C55' H55D 109.0
C57' C56' C55' 100(3)
C57' C56' H56C 111.7
C55' C56' H56C 111.7
C57' C56' H56D 111.7
C55' C56' H56D 111.7
H56C C56' H56D 109.5
O1' C57' C56' 105(3)
O1' C57' H57C 110.7
C56' C57' H57C 110.7
O1' C57' H57D 110.7
C56' C57' H57D 110.7
H57C C57' H57D 108.8
C58' O2' C61' 110.0(9)
C58' O2' Mg1 122.6(11)
C61' O2' Mg1 122.3(9)
O2' C58' C59' 104.1(13)
O2' C58' H58C 110.9
C59' C58' H58C 110.9
O2' C58' H58D 110.9
C59' C58' H58D 110.9
H58C C58' H58D 109.0
C58' C59' C60' 103.2(13)
C58' C59' H59C 111.1
C60' C59' H59C 111.1
C58' C59' H59D 111.1
C60' C59' H59D 111.1
H59C C59' H59D 109.1
C61' C60' C59' 102.7(11)
C61' C60' H60C 111.2
C59' C60' H60C 111.2
C61' C60' H60D 111.2
C59' C60' H60D 111.2
H60C C60' H60D 109.1
O2' C61' C60' 105.5(10)
O2' C61' H61C 110.6
C60' C61' H61C 110.6
O2' C61' H61D 110.6
C60' C61' H61D 110.6
H61C C61' H61D 108.8
C66' O4' C69' 106.4(12)
C66' O4' Mg1 128.9(14)
C69' O4' Mg1 123.4(13)
O4' C66' C67' 109.1(14)
O4' C66' H66C 109.9
C67' C66' H66C 109.9
O4' C66' H66D 109.9
C67' C66' H66D 109.9
H66C C66' H66D 108.3
C66' C67' C68' 107.3(13)
C66' C67' H67C 110.2
C68' C67' H67C 110.2
C66' C67' H67D 110.2
C68' C67' H67D 110.2
H67C C67' H67D 108.5
C69' C68' C67' 102.2(15)
C69' C68' H68C 111.3
C67' C68' H68C 111.3
C69' C68' H68D 111.3
C67' C68' H68D 111.3
H68C C68' H68D 109.2
O4' C69' C68' 104.7(15)
O4' C69' H69C 110.8
C68' C69' H69C 110.8
O4' C69' H69D 110.8
C68' C69' H69D 110.8
H69C C69' H69D 108.9
C73' O5' C70' 107.0(14)
C73' O5' Mg1 130.8(9)
C70' O5' Mg1 121.7(10)
O5' C70' C71' 105(2)
O5' C70' H70C 110.8
C71' C70' H70C 110.8
O5' C70' H70D 110.8
C71' C70' H70D 110.8
H70C C70' H70D 108.9
C70' C71' C72' 101(3)
C70' C71' H71C 111.6
C72' C71' H71C 111.6
C70' C71' H71D 111.6
C72' C71' H71D 111.6
H71C C71' H71D 109.4
C73' C72' C71' 102(2)
C73' C72' H72C 111.3
C71' C72' H72C 111.3
C73' C72' H72D 111.3
C71' C72' H72D 111.3
H72C C72' H72D 109.2
O5' C73' C72' 106.5(15)
O5' C73' H73C 110.4
C72' C73' H73C 110.4
O5' C73' H73D 110.4
C72' C73' H73D 110.4
H73C C73' H73D 108.6

loop_
_geom_bond_atom_site_label_1
_geom_bond_atom_site_label_2
_geom_bond_distance
Fe1 N1 1.784(7)
Fe1 N3 1.813(7)
Fe1 N5 1.901(8)
Fe1 N4 1.920(7)
Fe1 C1' 2.045(8)
Fe1 C1 2.045(8)
N1 N2 1.137(10)
N3 C21 1.382(12)
N3 C25 1.391(10)
N4 C26 1.384(10)
N4 C30 1.421(10)
N5 C28 1.381(9)
N5 C42 1.444(13)
C1 C2 1.522(13)
C1 H1A 0.9900
C1 H1B 0.9900
C2 C3 1.510(14)
C2 H2A 0.9900
C2 H2B 0.9900
C3 C8 1.368(19)
C3 C4 1.396(18)
C4 C5 1.392(18)
C4 H4 0.9500
C5 C6 1.44(3)
C5 H5 0.9500
C6 C7 1.37(2)
C6 H6 0.9500
C7 C8 1.368(15)
C7 H7 0.9500
C8 H8 0.9500
C1' C2' 1.52(3)
C1' H1C 0.9900
C1' H1D 0.9900
C2' C3' 1.51(2)
C2' H2C 0.9900
C2' H2D 0.9900
C3' C8' 1.37(3)
C3' C4' 1.40(3)
C4' C5' 1.40(3)
C4' H4' 0.9500
C5' C6' 1.44(4)
C5' H5' 0.9500
C6' C7' 1.37(3)
C6' H6' 0.9500
C7' C8' 1.36(3)
C7' H7' 0.9500
C8' H8' 0.9500
C21 C22 1.419(11)
C21 C26 1.428(12)
C22 C23 1.393(14)
C22 H22 0.9500
C23 C24 1.368(14)
C23 H23 0.9500
C24 C25 1.426(12)
C24 H24 0.9500
C25 C28 1.385(14)
C26 C27 1.446(14)
C27 H27A 0.9800
C27 H27B 0.9800
C27 H27C 0.9800
C28 C29 1.484(12)
C29 H29A 0.9800
C29 H29B 0.9800
C29 H29C 0.9800
C30 C35 1.411(12)
C30 C31 1.427(12)
C31 C32 1.396(12)
C31 C36 1.520(12)
C32 C33 1.401(13)
C32 H32 0.9500
C33 C34 1.359(13)
C33 H33 0.9500
C34 C35 1.399(12)
C34 H34 0.9500
C35 C39 1.512(13)
C36 C37 1.512(15)
C36 C38 1.550(18)
C36 H36 1.0000
C37 H37A 0.9800
C37 H37B 0.9800
C37 H37C 0.9800
C38 H38A 0.9800
C38 H38B 0.9800
C38 H38C 0.9800
C39 C40 1.530(16)
C39 C41 1.544(16)
C39 H39 1.0000
C40 H40A 0.9800
C40 H40B 0.9800
C40 H40C 0.9800
C41 H41A 0.9800
C41 H41B 0.9800
C41 H41C 0.9800
C42 C43 1.384(14)
C42 C47 1.422(12)
C43 C44 1.391(15)
C43 C48 1.525(12)
C44 C45 1.396(18)
C44 H44 0.9500
C45 C46 1.36(2)
C45 H45 0.9500
C46 C47 1.425(17)
C46 H46 0.9500
C47 C51 1.521(16)
C48 C50 1.550(13)
C48 C49 1.552(13)
C48 H48 1.0000
C49 H49A 0.9800
C49 H49B 0.9800
C49 H49C 0.9800
C50 H50A 0.9800
C50 H50B 0.9800
C50 H50C 0.9800
C51 C53 1.510(15)
C51 C52 1.516(15)
C51 H51 1.0000
C52 H52A 0.9800
C52 H52B 0.9800
C52 H52C 0.9800
C53 H53A 0.9800
C53 H53B 0.9800
C53 H53C 0.9800
Mg1 O4' 2.085(11)
Mg1 O4 2.110(15)
Mg1 O2' 2.115(6)
Mg1 O2 2.115(6)
Mg1 O5' 2.128(6)
Mg1 O5 2.128(6)
Mg1 O1 2.138(7)
Mg1 O1' 2.138(7)
Mg1 O3 2.153(6)
Mg1 Cl1 2.532(4)
Mg1 Br1 2.532(4)
O3 C65 1.426(14)
O3 C62 1.448(13)
C62 C63 1.491(15)
C62 H62A 0.9900
C62 H62B 0.9900
C63 C64 1.50(2)
C63 H63A 0.9900
C63 H63B 0.9900
C64 C65 1.385(19)
C64 H64A 0.9900
C64 H64B 0.9900
C65 H65A 0.9900
C65 H65B 0.9900
O1 C57 1.455(17)
O1 C54 1.486(14)
C54 C55 1.50(2)
C54 H54A 0.9900
C54 H54B 0.9900
C55 C56 1.53(2)
C55 H55A 0.9900
C55 H55B 0.9900
C56 C57 1.47(4)
C56 H56A 0.9900
C56 H56B 0.9900
C57 H57A 0.9900
C57 H57B 0.9900
O2 C58 1.46(3)
O2 C61 1.48(3)
C58 C59 1.49(3)
C58 H58A 0.9900
C58 H58B 0.9900
C59 C60 1.54(4)
C59 H59A 0.9900
C59 H59B 0.9900
C60 C61 1.50(3)
C60 H60A 0.9900
C60 H60B 0.9900
C61 H61A 0.9900
C61 H61B 0.9900
O4 C66 1.44(2)
O4 C69 1.49(2)
C66 C67 1.47(2)
C66 H66A 0.9900
C66 H66B 0.9900
C67 C68 1.53(3)
C67 H67A 0.9900
C67 H67B 0.9900
C68 C69 1.50(3)
C68 H68A 0.9900
C68 H68B 0.9900
C69 H69A 0.9900
C69 H69B 0.9900
O5 C70 1.462(19)
O5 C73 1.465(18)
C70 C71 1.49(4)
C70 H70A 0.9900
C70 H70B 0.9900
C71 C72 1.52(2)
C71 H71A 0.9900
C71 H71B 0.9900
C72 C73 1.50(3)
C72 H72A 0.9900
C72 H72B 0.9900
C73 H73A 0.9900
C73 H73B 0.9900
O1' C57' 1.46(2)
O1' C54' 1.484(18)
C54' C55' 1.49(2)
C54' H54C 0.9900
C54' H54D 0.9900
C55' C56' 1.54(3)
C55' H55C 0.9900
C55' H55D 0.9900
C56' C57' 1.47(4)
C56' H56C 0.9900
C56' H56D 0.9900
C57' H57C 0.9900
C57' H57D 0.9900
O2' C58' 1.457(14)
O2' C61' 1.469(12)
C58' C59' 1.483(17)
C58' H58C 0.9900
C58' H58D 0.9900
C59' C60' 1.54(3)
C59' H59C 0.9900
C59' H59D 0.9900
C60' C61' 1.500(16)
C60' H60C 0.9900
C60' H60D 0.9900
C61' H61C 0.9900
C61' H61D 0.9900
O4' C66' 1.436(16)
O4' C69' 1.501(19)
C66' C67' 1.46(2)
C66' H66C 0.9900
C66' H66D 0.9900
C67' C68' 1.52(2)
C67' H67C 0.9900
C67' H67D 0.9900
C68' C69' 1.51(2)
C68' H68C 0.9900
C68' H68D 0.9900
C69' H69C 0.9900
C69' H69D 0.9900
O5' C73' 1.463(18)
O5' C70' 1.467(19)
C70' C71' 1.50(4)
C70' H70C 0.9900
C70' H70D 0.9900
C71' C72' 1.51(2)
C71' H71C 0.9900
C71' H71D 0.9900
C72' C73' 1.50(3)
C72' H72C 0.9900
C72' H72D 0.9900
C73' H73C 0.9900
C73' H73D 0.9900

loop_
_geom_torsion_atom_site_label_1
_geom_torsion_atom_site_label_2
_geom_torsion_atom_site_label_3
_geom_torsion_atom_site_label_4
_geom_torsion
N1 Fe1 N3 C21 96.1(16)
N5 Fe1 N3 C21 174.2(6)
N4 Fe1 N3 C21 5.9(5)
C1' Fe1 N3 C21 -89.9(6)
C1 Fe1 N3 C21 -89.9(6)
N1 Fe1 N3 C25 -88.5(17)
N5 Fe1 N3 C25 -10.3(5)
N4 Fe1 N3 C25 -178.6(6)
C1' Fe1 N3 C25 85.6(6)
C1 Fe1 N3 C25 85.6(6)
Fe1 C1 C2 C3 -174.9(11)
C1 C2 C3 C8 86(2)
C1 C2 C3 C4 -89(2)
C8 C3 C4 C5 3(2)
C2 C3 C4 C5 178.6(13)
C3 C4 C5 C6 -4(2)
C4 C5 C6 C7 5(2)
C5 C6 C7 C8 -4(2)
C6 C7 C8 C3 3(2)
C4 C3 C8 C7 -3(2)
C2 C3 C8 C7 -177.7(15)
Fe1 C1' C2' C3' 177(4)
C1' C2' C3' C8' 85(9)
C1' C2' C3' C4' -105(8)
C8' C3' C4' C5' -17(12)
C2' C3' C4' C5' 173(6)
C3' C4' C5' C6' 12(11)
C4' C5' C6' C7' -4(10)
C5' C6' C7' C8' 1(11)
C6' C7' C8' C3' -5(12)
C4' C3' C8' C7' 12(12)
C2' C3' C8' C7' -177(6)
C25 N3 C21 C22 -0.9(11)
Fe1 N3 C21 C22 174.5(6)
C25 N3 C21 C26 178.9(7)
Fe1 N3 C21 C26 -5.7(8)
N3 C21 C22 C23 -1.2(12)
C26 C21 C22 C23 179.1(8)
C21 C22 C23 C24 1.3(12)
C22 C23 C24 C25 0.8(12)
C21 N3 C25 C28 -175.7(7)
Fe1 N3 C25 C28 8.9(8)
C21 N3 C25 C24 2.8(10)
Fe1 N3 C25 C24 -172.6(5)
C23 C24 C25 C28 175.4(8)
C23 C24 C25 N3 -2.8(10)
C30 N4 C26 C21 -179.0(7)
Fe1 N4 C26 C21 3.1(8)
C30 N4 C26 C27 -6.1(12)
Fe1 N4 C26 C27 176.0(8)
N3 C21 C26 N4 1.4(9)
C22 C21 C26 N4 -178.9(8)
N3 C21 C26 C27 -171.8(8)
C22 C21 C26 C27 7.9(14)
C42 N5 C28 C25 169.7(7)
Fe1 N5 C28 C25 -7.6(8)
C42 N5 C28 C29 -4.1(11)
Fe1 N5 C28 C29 178.7(6)
N3 C25 C28 N5 -0.5(9)
C24 C25 C28 N5 -178.7(7)
N3 C25 C28 C29 173.3(7)
C24 C25 C28 C29 -4.9(13)
C26 N4 C30 C35 -74.5(11)
Fe1 N4 C30 C35 103.0(9)
C26 N4 C30 C31 105.0(9)
Fe1 N4 C30 C31 -77.5(10)
C35 C30 C31 C32 0.9(14)
N4 C30 C31 C32 -178.7(9)
C35 C30 C31 C36 176.5(10)
N4 C30 C31 C36 -3.1(14)
C30 C31 C32 C33 -0.2(15)
C36 C31 C32 C33 -175.9(10)
C31 C32 C33 C34 0.1(17)
C32 C33 C34 C35 -0.8(18)
C33 C34 C35 C30 1.4(16)
C33 C34 C35 C39 -176.5(11)
N4 C30 C35 C34 178.1(9)
C31 C30 C35 C34 -1.5(15)
N4 C30 C35 C39 -4.2(15)
C31 C30 C35 C39 176.3(10)
C32 C31 C36 C37 -41.3(14)
C30 C31 C36 C37 143.0(10)
C32 C31 C36 C38 82.7(11)
C30 C31 C36 C38 -92.9(11)
C34 C35 C39 C40 61.7(13)
C30 C35 C39 C40 -116.1(11)
C34 C35 C39 C41 -61.8(13)
C30 C35 C39 C41 120.4(11)
C28 N5 C42 C43 88.6(9)
Fe1 N5 C42 C43 -94.5(9)
C28 N5 C42 C47 -89.4(9)
Fe1 N5 C42 C47 87.6(8)
C47 C42 C43 C44 -2.8(13)
N5 C42 C43 C44 179.4(8)
C47 C42 C43 C48 176.1(8)
N5 C42 C43 C48 -1.7(12)
C42 C43 C44 C45 2.5(16)
C48 C43 C44 C45 -176.4(11)
C43 C44 C45 C46 -1(2)
C44 C45 C46 C47 0(2)
C43 C42 C47 C46 1.8(13)
N5 C42 C47 C46 179.8(8)
C43 C42 C47 C51 -178.5(9)
N5 C42 C47 C51 -0.4(12)
C45 C46 C47 C42 -0.7(17)
C45 C46 C47 C51 179.6(12)
C42 C43 C48 C50 -120.9(9)
C44 C43 C48 C50 58.1(11)
C42 C43 C48 C49 119.1(9)
C44 C43 C48 C49 -61.9(11)
C42 C47 C51 C53 120.7(11)
C46 C47 C51 C53 -59.5(13)
C42 C47 C51 C52 -115.6(10)
C46 C47 C51 C52 64.2(13)
C65 O3 C62 C63 19.6(13)
Mg1 O3 C62 C63 -157.5(7)
O3 C62 C63 C64 -12.1(12)
C62 C63 C64 C65 0.1(15)
C63 C64 C65 O3 12.4(17)
C62 O3 C65 C64 -20.3(16)
Mg1 O3 C65 C64 156.6(9)
C57 O1 C54 C55 1(4)
Mg1 O1 C54 C55 172.4(9)
O1 C54 C55 C56 24.0(18)
C54 C55 C56 C57 -40(3)
C54 O1 C57 C56 -26(5)
Mg1 O1 C57 C56 163.2(15)
C55 C56 C57 O1 40(5)
C61 O2 C58 C59 -28(9)
Mg1 O2 C58 C59 -166(6)
O2 C58 C59 C60 41(8)
C58 C59 C60 C61 -40(8)
C58 O2 C61 C60 3(10)
Mg1 O2 C61 C60 150(5)
C59 C60 C61 O2 22(8)
C69 O4 C66 C67 -38(4)
Mg1 O4 C66 C67 173(2)
O4 C66 C67 C68 43(3)
C66 C67 C68 C69 -31(4)
C66 O4 C69 C68 17(5)
Mg1 O4 C69 C68 167(3)
C67 C68 C69 O4 9(5)
C73 O5 C70 C71 -22(8)
Mg1 O5 C70 C71 164(2)
O5 C70 C71 C72 43(6)
C70 C71 C72 C73 -48(5)
C70 O5 C73 C72 -9(7)
Mg1 O5 C73 C72 166(2)
C71 C72 C73 O5 35(5)
C57' O1' C54' C55' -3(6)
Mg1 O1' C54' C55' -171.2(13)
O1' C54' C55' C56' -22(3)
C54' C55' C56' C57' 38(5)
C54' O1' C57' C56' 28(8)
Mg1 O1' C57' C56' -162(3)
C55' C56' C57' O1' -41(7)
C61' O2' C58' C59' -21(2)
Mg1 O2' C58' C59' -175.9(16)
O2' C58' C59' C60' 35(2)
C58' C59' C60' C61' -37(2)
C58' O2' C61' C60' -3(2)
Mg1 O2' C61' C60' 152.2(11)
C59' C60' C61' O2' 25(2)
C69' O4' C66' C67' -14(3)
Mg1 O4' C66' C67' 178.8(14)
O4' C66' C67' C68' -6(2)
C66' C67' C68' C69' 23(3)
C66' O4' C69' C68' 29(3)
Mg1 O4' C69' C68' -163.2(17)
C67' C68' C69' O4' -31(3)
C73' O5' C70' C71' 23(8)
Mg1 O5' C70' C71' -164(3)
O5' C70' C71' C72' -40(7)
C70' C71' C72' C73' 41(5)
C70' O5' C73' C72' 4(7)
Mg1 O5' C73' C72' -168.2(19)
C71' C72' C73' O5' -28(5)
